data_4333028
loop_
_publ_author_name
'Shavaleev, Nail M.'
'Adams, Harry'
'Best, Jonathan'
'Edge, Ruth'
'Navaratnam, Suppiah'
'Weinstein, Julia A.'

_publ_section_title
;
 Deep-Red Luminescence and Efficient Singlet Oxygen Generation by
 Cyclometalated Platinum(II) Complexes with 8-Hydroxyquinolines and
 Quinoline-8-thiol
;
_journal_issue 23
_journal_name_full 'Inorganic Chemistry'
_journal_page_first 9410
_journal_page_last 9415
_journal_paper_doi 10.1021/ic061283k
_journal_volume 45
_journal_year 2006
_chemical_formula_sum 'C20 H22 N2 O Pt'
_chemical_formula_weight 501.49
_chemical_name_systematic
;

 ?

;
_space_group_IT_number 2
_symmetry_cell_setting triclinic
_symmetry_space_group_name_Hall '-P 1'
_symmetry_space_group_name_H-M 'P -1'
_atom_sites_solution_hydrogens geom
_atom_sites_solution_primary direct
_atom_sites_solution_secondary difmap
_audit_creation_method SHELXL-97
_cell_angle_alpha 99.431(2)
_cell_angle_beta 96.608(2)
_cell_angle_gamma 109.814(2)
_cell_formula_units_Z 2
_cell_length_a 9.0504(9)
_cell_length_b 9.3633(9)
_cell_length_c 11.0494(11)
_cell_measurement_reflns_used 998
_cell_measurement_temperature 150(2)
_cell_measurement_theta_max 27.52
_cell_measurement_theta_min 1.9
_cell_volume 854.19(15)
_computing_cell_refinement 'Bruker SMART1000'
_computing_data_collection 'Bruker SMART1000'
_computing_data_reduction 'Bruker SAINT'
_computing_molecular_graphics 'Bruker SHELXTL'
_computing_publication_material 'Bruker SHELXTL'
_computing_structure_refinement 'SHELXL-97 (Sheldrick, 1997)'
_computing_structure_solution 'SHELXS-97 (Sheldrick, 1990)'
_diffrn_ambient_temperature 150(2)
_diffrn_detector_area_resol_mean 100
_diffrn_measured_fraction_theta_full 0.998
_diffrn_measured_fraction_theta_max 0.961
_diffrn_measurement_device_type 'Bruker SMART1000'
_diffrn_measurement_method '\w scans'
_diffrn_radiation_monochromator graphite
_diffrn_radiation_source 'fine-focus sealed tube'
_diffrn_radiation_type MoK\a
_diffrn_radiation_wavelength 0.71073
_diffrn_reflns_av_R_equivalents 0.0451
_diffrn_reflns_av_sigmaI/netI 0.0524
_diffrn_reflns_limit_h_max 11
_diffrn_reflns_limit_h_min -11
_diffrn_reflns_limit_k_max 12
_diffrn_reflns_limit_k_min -12
_diffrn_reflns_limit_l_max 14
_diffrn_reflns_limit_l_min -14
_diffrn_reflns_number 9431
_diffrn_reflns_theta_full 25.00
_diffrn_reflns_theta_max 27.52
_diffrn_reflns_theta_min 1.90
_diffrn_standards_decay_% 0
_diffrn_standards_number 0
_exptl_absorpt_coefficient_mu 8.222
_exptl_absorpt_correction_T_max 0.2771
_exptl_absorpt_correction_T_min 0.1462
_exptl_absorpt_correction_type multi-scan
_exptl_absorpt_process_details SADABS
_exptl_crystal_colour Yellow
_exptl_crystal_density_diffrn 1.950
_exptl_crystal_density_method 'not measured'
_exptl_crystal_description block
_exptl_crystal_F_000 484
_exptl_crystal_size_max 0.38
_exptl_crystal_size_mid 0.26
_exptl_crystal_size_min 0.21
_refine_diff_density_max 3.920
_refine_diff_density_min -1.443
_refine_diff_density_rms 0.191
_refine_ls_extinction_method none
_refine_ls_goodness_of_fit_ref 1.026
_refine_ls_hydrogen_treatment constr
_refine_ls_matrix_type full
_refine_ls_number_parameters 217
_refine_ls_number_reflns 3781
_refine_ls_number_restraints 0
_refine_ls_restrained_S_all 1.026
_refine_ls_R_factor_all 0.0385
_refine_ls_R_factor_gt 0.0355
_refine_ls_shift/su_max 0.001
_refine_ls_shift/su_mean 0.000
_refine_ls_structure_factor_coef Fsqd
_refine_ls_weighting_details 'calc w=1/[\s^2^(Fo^2^)+(0.0566P)^2^+0.0000P] where P=(Fo^2^+2Fc^2^)/3'
_refine_ls_weighting_scheme calc
_refine_ls_wR_factor_gt 0.0883
_refine_ls_wR_factor_ref 0.0900
_reflns_number_gt 3487
_reflns_number_total 3781
_reflns_threshold_expression >2sigma(I)
_cod_data_source_file ic061283ksup3.cif
_cod_data_source_block j3
_cod_depositor_comments
;
The following automatic conversions were performed:

'_symmetry_cell_setting' value 'Triclinic' changed to 'triclinic'
according to /home/saulius/struct/CIF-dictionaries/cif_core.dic
dictionary named 'cif_core.dic' version 2.4.2 from
2011-04-26.

'_exptl_absorpt_correction_type' value 'MULTI-SCAN'
changed to 'multi-scan' according to
/home/saulius/struct/CIF-dictionaries/cif_core.dic dictionary named
'cif_core.dic' version 2.4.2 from 2011-04-26.

'_geom_bond_publ_flag'
value 'Y' changed to 'y' according to
/home/saulius/struct/CIF-dictionaries/cif_core.dic dictionary named
'cif_core.dic' version 2.4.2 from 2011-04-26 (4
times).

'_geom_angle_publ_flag' value 'Y' changed to 'y' according
to /home/saulius/struct/CIF-dictionaries/cif_core.dic dictionary
named 'cif_core.dic' version 2.4.2 from 2011-04-26 (6 times).

Automatic conversion script
Id: cif_fix_values 1891 2012-01-12 08:04:46Z andrius 
;
_cod_original_sg_symbol_H-M P-1
_cod_database_code 4333028

loop_
_symmetry_equiv_pos_as_xyz
'x, y, z'
'-x, -y, -z'

loop_
_atom_site_label
_atom_site_type_symbol
_atom_site_fract_x
_atom_site_fract_y
_atom_site_fract_z
_atom_site_U_iso_or_equiv
_atom_site_adp_type
_atom_site_occupancy
_atom_site_symmetry_multiplicity
_atom_site_calc_flag
_atom_site_refinement_flags
Pt1 Pt 0.18534(2) 0.62786(2) 0.861102(16) 0.02338(9) Uani 1 1 d .
N1 N 0.3996(5) 0.7313(5) 0.9762(4) 0.0253(9) Uani 1 1 d .
N2 N -0.0473(6) 0.5126(5) 0.7646(5) 0.0270(10) Uani 1 1 d .
O1 O 0.1326(5) 0.7915(5) 0.9830(4) 0.0284(9) Uani 1 1 d .
C1 C 0.2231(7) 0.4728(7) 0.7342(5) 0.0262(11) Uani 1 1 d .
C2 C 0.3619(7) 0.4796(7) 0.6848(6) 0.0306(12) Uani 1 1 d .
H2A H 0.4564 0.5693 0.7141 0.037 Uiso 1 1 calc R
C3 C 0.3635(7) 0.3590(7) 0.5952(6) 0.0346(13) Uani 1 1 d .
H3A H 0.4600 0.3651 0.5665 0.042 Uiso 1 1 calc R
C4 C 0.2244(8) 0.2274(8) 0.5459(6) 0.0346(14) Uani 1 1 d .
H4A H 0.2260 0.1440 0.4849 0.042 Uiso 1 1 calc R
C5 C 0.0831(7) 0.2218(7) 0.5886(5) 0.0321(12) Uani 1 1 d .
H5A H -0.0132 0.1355 0.5546 0.039 Uiso 1 1 calc R
C6 C 0.0836(7) 0.3417(6) 0.6803(5) 0.0271(11) Uani 1 1 d .
C7 C -0.0644(7) 0.3447(6) 0.7290(6) 0.0307(12) Uani 1 1 d .
H7A H -0.1607 0.2860 0.6639 0.037 Uiso 1 1 calc R
H7B H -0.0749 0.2969 0.8027 0.037 Uiso 1 1 calc R
C8 C -0.0752(7) 0.5718(7) 0.6510(5) 0.0317(12) Uani 1 1 d .
H8A H -0.1858 0.5152 0.6073 0.048 Uiso 1 1 calc R
H8B H -0.0020 0.5565 0.5959 0.048 Uiso 1 1 calc R
H8C H -0.0565 0.6829 0.6748 0.048 Uiso 1 1 calc R
C9 C -0.1671(7) 0.5261(7) 0.8429(5) 0.0320(13) Uani 1 1 d .
H9A H -0.2750 0.4702 0.7937 0.048 Uiso 1 1 calc R
H9B H -0.1512 0.6360 0.8709 0.048 Uiso 1 1 calc R
H9C H -0.1541 0.4811 0.9156 0.048 Uiso 1 1 calc R
C10 C 0.1048(7) 1.0260(7) 1.1691(6) 0.0337(13) Uani 1 1 d .
H10A H 0.0246 0.9605 1.0957 0.051 Uiso 1 1 calc R
H10B H 0.1261 1.1358 1.1687 0.051 Uiso 1 1 calc R
H10C H 0.0647 1.0025 1.2450 0.051 Uiso 1 1 calc R
C11 C 0.6681(7) 1.1272(7) 1.3721(6) 0.0389(15) Uani 1 1 d .
H11A H 0.6419 1.2036 1.4286 0.058 Uiso 1 1 calc R
H11B H 0.7638 1.1806 1.3401 0.058 Uiso 1 1 calc R
H11C H 0.6882 1.0521 1.4175 0.058 Uiso 1 1 calc R
C12 C 0.2577(6) 0.8775(6) 1.0703(5) 0.0246(11) Uani 1 1 d .
C13 C 0.2562(7) 0.9944(7) 1.1659(5) 0.0281(12) Uani 1 1 d .
C14 C 0.3909(6) 1.0717(6) 1.2589(5) 0.0266(11) Uani 1 1 d .
H14A H 0.3857 1.1500 1.3230 0.032 Uiso 1 1 calc R
C15 C 0.5313(7) 1.0437(6) 1.2655(6) 0.0295(12) Uani 1 1 d .
C16 C 0.5377(6) 0.9272(6) 1.1692(5) 0.0261(11) Uani 1 1 d .
C17 C 0.6699(6) 0.8783(7) 1.1640(5) 0.0328(13) Uani 1 1 d .
H17A H 0.7631 0.9264 1.2269 0.039 Uiso 1 1 calc R
C18 C 0.6626(7) 0.7616(7) 1.0680(6) 0.0345(13) Uani 1 1 d .
H18A H 0.7517 0.7303 1.0640 0.041 Uiso 1 1 calc R
C19 C 0.5270(7) 0.6893(7) 0.9771(6) 0.0318(12) Uani 1 1 d .
H19A H 0.5240 0.6068 0.9130 0.038 Uiso 1 1 calc R
C20 C 0.4032(6) 0.8480(6) 1.0715(5) 0.0239(11) Uani 1 1 d .

loop_
_atom_site_aniso_label
_atom_site_aniso_U_11
_atom_site_aniso_U_22
_atom_site_aniso_U_33
_atom_site_aniso_U_23
_atom_site_aniso_U_13
_atom_site_aniso_U_12
Pt1 0.02155(13) 0.02662(13) 0.01970(13) -0.00044(9) 0.00146(9) 0.00924(9)
N1 0.023(2) 0.031(2) 0.022(2) 0.0040(18) 0.0026(19) 0.0109(18)
N2 0.024(2) 0.030(2) 0.026(2) 0.0007(19) 0.0035(19) 0.0112(19)
O1 0.0252(19) 0.031(2) 0.024(2) -0.0056(16) 0.0008(16) 0.0096(16)
C1 0.029(3) 0.030(3) 0.017(3) -0.002(2) 0.004(2) 0.010(2)
C2 0.028(3) 0.034(3) 0.028(3) 0.001(2) 0.004(2) 0.011(2)
C3 0.036(3) 0.040(3) 0.031(3) 0.002(3) 0.010(3) 0.019(3)
C4 0.043(3) 0.039(3) 0.029(3) 0.004(3) 0.009(3) 0.025(3)
C5 0.037(3) 0.033(3) 0.024(3) 0.003(2) -0.003(2) 0.015(2)
C6 0.030(3) 0.029(3) 0.023(3) 0.003(2) -0.001(2) 0.015(2)
C7 0.027(3) 0.026(3) 0.035(3) 0.000(2) 0.005(2) 0.008(2)
C8 0.033(3) 0.040(3) 0.022(3) 0.005(2) 0.000(2) 0.017(3)
C9 0.026(3) 0.042(3) 0.025(3) 0.000(2) 0.005(2) 0.012(2)
C10 0.035(3) 0.033(3) 0.032(3) -0.004(2) 0.002(3) 0.017(3)
C11 0.032(3) 0.042(4) 0.033(4) 0.000(3) -0.003(3) 0.008(3)
C12 0.022(2) 0.025(3) 0.022(3) 0.003(2) -0.001(2) 0.006(2)
C13 0.031(3) 0.029(3) 0.028(3) 0.008(2) 0.010(2) 0.013(2)
C14 0.031(3) 0.025(3) 0.018(3) -0.001(2) 0.003(2) 0.007(2)
C15 0.026(3) 0.026(3) 0.032(3) 0.005(2) 0.003(2) 0.005(2)
C16 0.022(2) 0.029(3) 0.026(3) 0.008(2) 0.006(2) 0.007(2)
C17 0.020(2) 0.047(3) 0.025(3) 0.003(3) -0.004(2) 0.009(2)
C18 0.028(3) 0.047(3) 0.032(3) 0.003(3) 0.006(2) 0.020(3)
C19 0.026(3) 0.046(3) 0.029(3) 0.010(3) 0.007(2) 0.019(2)
C20 0.023(2) 0.025(3) 0.023(3) 0.004(2) 0.005(2) 0.008(2)

loop_
_atom_type_symbol
_atom_type_description
_atom_type_scat_dispersion_real
_atom_type_scat_dispersion_imag
_atom_type_scat_source
C C 0.0033 0.0016 'International Tables Vol C Tables 4.2.6.8 and 6.1.1.4'
H H 0.0000 0.0000 'International Tables Vol C Tables 4.2.6.8 and 6.1.1.4'
N N 0.0061 0.0033 'International Tables Vol C Tables 4.2.6.8 and 6.1.1.4'
O O 0.0106 0.0060 'International Tables Vol C Tables 4.2.6.8 and 6.1.1.4'
Pt Pt -1.7033 8.3905 'International Tables Vol C Tables 4.2.6.8 and 6.1.1.4'

loop_
_geom_angle_atom_site_label_1
_geom_angle_atom_site_label_2
_geom_angle_atom_site_label_3
_geom_angle
_geom_angle_publ_flag
C1 Pt1 N1 102.9(2) y
C1 Pt1 N2 81.2(2) y
N1 Pt1 N2 172.00(17) y
C1 Pt1 O1 175.47(18) y
N1 Pt1 O1 81.03(17) y
N2 Pt1 O1 95.19(16) y
C19 N1 C20 118.5(5) ?
C19 N1 Pt1 127.9(4) ?
C20 N1 Pt1 113.2(4) ?
C8 N2 C9 108.8(5) ?
C8 N2 C7 110.1(5) ?
C9 N2 C7 109.4(4) ?
C8 N2 Pt1 111.3(3) ?
C9 N2 Pt1 112.3(4) ?
C7 N2 Pt1 104.9(3) ?
C12 O1 Pt1 111.1(3) ?
C6 C1 C2 116.3(5) ?
C6 C1 Pt1 113.1(4) ?
C2 C1 Pt1 130.4(4) ?
C3 C2 C1 121.6(5) ?
C3 C2 H2A 119.2 ?
C1 C2 H2A 119.2 ?
C2 C3 C4 120.9(5) ?
C2 C3 H3A 119.6 ?
C4 C3 H3A 119.6 ?
C3 C4 C5 118.5(5) ?
C3 C4 H4A 120.7 ?
C5 C4 H4A 120.7 ?
C6 C5 C4 120.1(6) ?
C6 C5 H5A 119.9 ?
C4 C5 H5A 119.9 ?
C5 C6 C1 122.4(5) ?
C5 C6 C7 123.0(5) ?
C1 C6 C7 114.6(5) ?
N2 C7 C6 107.2(4) ?
N2 C7 H7A 110.3 ?
C6 C7 H7A 110.3 ?
N2 C7 H7B 110.3 ?
C6 C7 H7B 110.3 ?
H7A C7 H7B 108.5 ?
N2 C8 H8A 109.5 ?
N2 C8 H8B 109.5 ?
H8A C8 H8B 109.5 ?
N2 C8 H8C 109.5 ?
H8A C8 H8C 109.5 ?
H8B C8 H8C 109.5 ?
N2 C9 H9A 109.5 ?
N2 C9 H9B 109.5 ?
H9A C9 H9B 109.5 ?
N2 C9 H9C 109.5 ?
H9A C9 H9C 109.5 ?
H9B C9 H9C 109.5 ?
C13 C10 H10A 109.5 ?
C13 C10 H10B 109.5 ?
H10A C10 H10B 109.5 ?
C13 C10 H10C 109.5 ?
H10A C10 H10C 109.5 ?
H10B C10 H10C 109.5 ?
C15 C11 H11A 109.5 ?
C15 C11 H11B 109.5 ?
H11A C11 H11B 109.5 ?
C15 C11 H11C 109.5 ?
H11A C11 H11C 109.5 ?
H11B C11 H11C 109.5 ?
O1 C12 C13 123.7(5) ?
O1 C12 C20 119.2(5) ?
C13 C12 C20 117.1(5) ?
C12 C13 C14 119.5(5) ?
C12 C13 C10 118.5(5) ?
C14 C13 C10 121.9(5) ?
C15 C14 C13 125.2(5) ?
C15 C14 H14A 117.4 ?
C13 C14 H14A 117.4 ?
C14 C15 C16 116.8(5) ?
C14 C15 C11 121.8(5) ?
C16 C15 C11 121.4(5) ?
C15 C16 C20 119.4(5) ?
C15 C16 C17 124.5(5) ?
C20 C16 C17 116.1(5) ?
C18 C17 C16 119.9(5) ?
C18 C17 H17A 120.1 ?
C16 C17 H17A 120.1 ?
C17 C18 C19 120.6(5) ?
C17 C18 H18A 119.7 ?
C19 C18 H18A 119.7 ?
N1 C19 C18 122.3(5) ?
N1 C19 H19A 118.8 ?
C18 C19 H19A 118.8 ?
N1 C20 C16 122.6(5) ?
N1 C20 C12 115.4(5) ?
C16 C20 C12 121.9(5) ?

loop_
_geom_bond_atom_site_label_1
_geom_bond_atom_site_label_2
_geom_bond_distance
_geom_bond_publ_flag
Pt1 C1 1.992(5) y
Pt1 N1 2.018(5) y
Pt1 N2 2.074(5) y
Pt1 O1 2.088(4) y
N1 C19 1.338(7) ?
N1 C20 1.377(7) ?
N2 C8 1.481(7) ?
N2 C9 1.488(7) ?
N2 C7 1.506(7) ?
O1 C12 1.318(7) ?
C1 C6 1.411(8) ?
C1 C2 1.413(8) ?
C2 C3 1.379(8) ?
C2 H2A 0.9500 ?
C3 C4 1.404(9) ?
C3 H3A 0.9500 ?
C4 C5 1.401(9) ?
C4 H4A 0.9500 ?
C5 C6 1.381(8) ?
C5 H5A 0.9500 ?
C6 C7 1.508(7) ?
C7 H7A 0.9900 ?
C7 H7B 0.9900 ?
C8 H8A 0.9800 ?
C8 H8B 0.9800 ?
C8 H8C 0.9800 ?
C9 H9A 0.9800 ?
C9 H9B 0.9800 ?
C9 H9C 0.9800 ?
C10 C13 1.500(8) ?
C10 H10A 0.9800 ?
C10 H10B 0.9800 ?
C10 H10C 0.9800 ?
C11 C15 1.497(8) ?
C11 H11A 0.9800 ?
C11 H11B 0.9800 ?
C11 H11C 0.9800 ?
C12 C13 1.396(8) ?
C12 C20 1.433(7) ?
C13 C14 1.391(8) ?
C14 C15 1.377(8) ?
C14 H14A 0.9500 ?
C15 C16 1.414(8) ?
C16 C20 1.422(8) ?
C16 C17 1.423(8) ?
C17 C18 1.370(8) ?
C17 H17A 0.9500 ?
C18 C19 1.379(8) ?
C18 H18A 0.9500 ?
C19 H19A 0.9500 ?
